data_4343335
loop_
_publ_author_name
'Ade, Martin'
'Hillebrecht, Harald'

_publ_section_title
;
 Ternary Borides Cr2AlB2, Cr3AlB4, and Cr4AlB6: The First Members of the
 Series (CrB2)nCrAl with n = 1, 2, 3 and a Unifying Concept for Ternary
 Borides as MAB-Phases.
;
_journal_issue 13
_journal_name_full 'Inorganic chemistry'
_journal_page_first 6122
_journal_page_last 6135
_journal_paper_doi 10.1021/acs.inorgchem.5b00049
_journal_volume 54
_journal_year 2015
_chemical_formula_sum 'Al B2 Mn2'
_chemical_formula_weight 158.48
_chemical_name_systematic
;
 ?
;
_space_group_crystal_system orthorhombic
_space_group_IT_number 65
_space_group_name_Hall '-C 2 2'
_space_group_name_H-M_alt 'C m m m'
_symmetry_space_group_name_Hall '-C 2 2'
_symmetry_space_group_name_H-M 'C m m m'
_audit_creation_method SHELXL-2013
_cell_angle_alpha 90
_cell_angle_beta 90
_cell_angle_gamma 90
_cell_formula_units_Z 2
_cell_length_a 2.9180(4)
_cell_length_b 11.0379(18)
_cell_length_c 2.8932(5)
_cell_measurement_reflns_used 1464
_cell_measurement_temperature 293(2)
_cell_measurement_theta_max 35
_cell_measurement_theta_min 7
_cell_volume 93.19(3)
_computing_cell_refinement 'Software for IPDS-II, Fa. Stoe'
_computing_data_collection 'Software for IPDS-II, Fa. Stoe'
_computing_data_reduction 'Software for IPDS-II, Fa. Stoe'
_computing_molecular_graphics 'Diamond (Crystal impact, 2005)'
_computing_publication_material 'SHELXL-97_(Sheldrick, 2008)'
_computing_structure_refinement 'SHELXL-2013 (Sheldrick, 2013)'
_computing_structure_solution 'SHELXS-97 (Sheldrick, 2008)'
_diffrn_ambient_temperature 293(2)
_diffrn_measured_fraction_theta_full 0.969
_diffrn_measured_fraction_theta_max 0.994
_diffrn_measurement_details
; 
0 degree < omega < 180 degree
psi = 0 and 111 degree
delta omega 2 degree
exposure time 240s 
;
_diffrn_measurement_device '2-circle goniometer'
_diffrn_measurement_device_type 'STOE IPDS 2'
_diffrn_measurement_method 'rotation method'
_diffrn_radiation_collimation '0.5 mm diameter, multiple pinhole'
_diffrn_radiation_monochromator 'plane graphite'
_diffrn_radiation_polarisn_norm 0
_diffrn_radiation_type MoK\a
_diffrn_radiation_wavelength 0.71073
_diffrn_reflns_av_R_equivalents 0.073
_diffrn_reflns_av_unetI/netI 0.0112
_diffrn_reflns_laue_measured_fraction_full 0.969
_diffrn_reflns_laue_measured_fraction_max 0.994
_diffrn_reflns_limit_h_max 4
_diffrn_reflns_limit_h_min -4
_diffrn_reflns_limit_k_max 17
_diffrn_reflns_limit_k_min -17
_diffrn_reflns_limit_l_max 4
_diffrn_reflns_limit_l_min -4
_diffrn_reflns_number 1407
_diffrn_reflns_point_group_measured_fraction_full 0.969
_diffrn_reflns_point_group_measured_fraction_max 0.994
_diffrn_reflns_theta_full 25.240
_diffrn_reflns_theta_max 34.802
_diffrn_reflns_theta_min 3.692
_diffrn_source 'sealed X-ray tube, 12 x 0.4 mm long-fine focus'
_diffrn_source_current 40
_diffrn_source_power 2.00
_diffrn_source_voltage 50
_exptl_absorpt_coefficient_mu 13.483
_exptl_absorpt_correction_T_max 0.467
_exptl_absorpt_correction_T_min 0.250
_exptl_absorpt_correction_type numerical
_exptl_absorpt_process_details 'X-Red and X-SHAPE  (Stoe & Cie, 1999)'
_exptl_crystal_colour black
_exptl_crystal_density_diffrn 5.648
_exptl_crystal_description flat_needle
_exptl_crystal_F_000 146
_exptl_crystal_size_max 0.2
_exptl_crystal_size_mid 0.1
_exptl_crystal_size_min 0.05
_exptl_transmission_factor_max 0.467
_exptl_transmission_factor_min 0.250
_refine_diff_density_max 1.458
_refine_diff_density_min -0.789
_refine_diff_density_rms 0.208
_refine_ls_extinction_coef 0.16(2)
_refine_ls_extinction_expression Fc^*^=kFc[1+0.001xFc^2^\l^3^/sin(2\q)]^-1/4^
_refine_ls_extinction_method SHELXL
_refine_ls_goodness_of_fit_ref 1.056
_refine_ls_hydrogen_treatment undef
_refine_ls_matrix_type full
_refine_ls_number_parameters 13
_refine_ls_number_reflns 140
_refine_ls_number_restraints 0
_refine_ls_restrained_S_all 1.056
_refine_ls_R_factor_all 0.0256
_refine_ls_R_factor_gt 0.0229
_refine_ls_shift/su_max 0.002
_refine_ls_shift/su_mean 0.000
_refine_ls_structure_factor_coef Fsqd
_refine_ls_weighting_details 'w=1/[\s^2^(Fo^2^)+(0.0450P)^2^] where P=(Fo^2^+2Fc^2^)/3'
_refine_ls_weighting_scheme calc
_refine_ls_wR_factor_gt 0.0535
_refine_ls_wR_factor_ref 0.0542
_reflns_Friedel_coverage 0.000
_reflns_number_gt 133
_reflns_number_total 140
_reflns_threshold_expression 'I > 2\s(I)'
_cod_data_source_file Mn2AlB2.cif
_cod_data_source_block Mn2AlB2
_cod_depositor_comments 'Adding full bibliography for 4343328--4343335.cif.'
_cod_database_code 4343335
_shelx_space_group_comment
;
The symmetry employed for this shelxl refinement is uniquely defined
by the following loop, which should always be used as a source of
symmetry information in preference to the above space-group names.
They are only intended as comments.
;
_shelxl_version_number 2013-4

loop_
_space_group_symop_operation_xyz
'x, y, z'
'-x, -y, z'
'-x, y, -z'
'x, -y, -z'
'x+1/2, y+1/2, z'
'-x+1/2, -y+1/2, z'
'-x+1/2, y+1/2, -z'
'x+1/2, -y+1/2, -z'
'-x, -y, -z'
'x, y, -z'
'x, -y, z'
'-x, y, z'
'-x+1/2, -y+1/2, -z'
'x+1/2, y+1/2, -z'
'x+1/2, -y+1/2, z'
'-x+1/2, y+1/2, z'

loop_
_atom_site_label
_atom_site_type_symbol
_atom_site_fract_x
_atom_site_fract_y
_atom_site_fract_z
_atom_site_U_iso_or_equiv
_atom_site_adp_type
_atom_site_occupancy
_atom_site_site_symmetry_order
_atom_site_calc_flag
_atom_site_refinement_flags_posn
_atom_site_refinement_flags_adp
_atom_site_refinement_flags_occupancy
Mn Mn 0.5000 0.64491(5) 0.0000 0.0048(2) Uani 1 4 d S T P
Al Al 0.0000 0.5000 0.5000 0.0058(3) Uani 1 8 d S T P
B B 0.0000 0.2937(3) 0.5000 0.0060(6) Uani 1 4 d S T P

loop_
_atom_site_aniso_label
_atom_site_aniso_U_11
_atom_site_aniso_U_22
_atom_site_aniso_U_33
_atom_site_aniso_U_23
_atom_site_aniso_U_13
_atom_site_aniso_U_12
Mn 0.0041(3) 0.0056(3) 0.0046(3) 0.000 0.000 0.000
Al 0.0057(6) 0.0045(6) 0.0072(6) 0.000 0.000 0.000
B 0.0037(13) 0.0080(15) 0.0062(13) 0.000 0.000 0.000

loop_
_atom_type_symbol
_atom_type_description
_atom_type_scat_dispersion_real
_atom_type_scat_dispersion_imag
_atom_type_scat_source
B B 0.0013 0.0007 'International Tables Vol C Tables 4.2.6.8 and 6.1.1.4'
Al Al 0.0645 0.0514 'International Tables Vol C Tables 4.2.6.8 and 6.1.1.4'
Mn Mn 0.3368 0.7283 'International Tables Vol C Tables 4.2.6.8 and 6.1.1.4'

loop_
_geom_angle_atom_site_label_1
_geom_angle_atom_site_label_2
_geom_angle_atom_site_label_3
_geom_angle
_geom_angle_site_symmetry_1
_geom_angle_site_symmetry_3
B Mn B 143.5(2) 9_666 9_565
B Mn B 84.81(6) 9_666 9_566
B Mn B 83.92(6) 9_565 9_566
B Mn B 83.92(6) 9_666 9_665
B Mn B 84.81(6) 9_565 9_665
B Mn B 143.5(2) 9_566 9_665
B Mn B 47.39(10) 9_666 5
B Mn B 101.94(4) 9_565 5
B Mn B 47.39(10) 9_566 5
B Mn B 101.94(4) 9_665 5
B Mn B 101.94(4) 9_666 5_554
B Mn B 47.39(10) 9_565 5_554
B Mn B 101.94(4) 9_566 5_554
B Mn B 47.39(10) 9_665 5_554
B Mn B 82.76(13) 5 5_554
B Mn Al 160.36(10) 9_666 1_554
B Mn Al 56.16(10) 9_565 1_554
B Mn Al 100.72(6) 9_566 1_554
B Mn Al 101.47(6) 9_665 1_554
B Mn Al 145.914(7) 5 1_554
B Mn Al 95.38(6) 5_554 1_554
B Mn Al 101.47(6) 9_666 .
B Mn Al 100.72(6) 9_565 .
B Mn Al 56.16(10) 9_566 .
B Mn Al 160.36(10) 9_665 .
B Mn Al 95.38(6) 5 .
B Mn Al 145.914(7) 5_554 .
Al Mn Al 67.500(14) 1_554 .
B Mn Al 56.16(10) 9_666 1_655
B Mn Al 160.36(10) 9_565 1_655
B Mn Al 101.47(6) 9_566 1_655
B Mn Al 100.72(6) 9_665 1_655
B Mn Al 95.38(6) 5 1_655
B Mn Al 145.914(7) 5_554 1_655
Al Mn Al 104.20(2) 1_554 1_655
Al Mn Al 68.157(14) . 1_655
B Mn Al 100.72(6) 9_666 1_654
B Mn Al 101.47(6) 9_565 1_654
B Mn Al 160.36(10) 9_566 1_654
B Mn Al 56.16(10) 9_665 1_654
B Mn Al 145.914(7) 5 1_654
B Mn Al 95.38(6) 5_554 1_654
Al Mn Al 68.157(14) 1_554 1_654
Al Mn Al 104.20(2) . 1_654
Al Mn Al 67.500(14) 1_655 1_654
B Mn Mn 51.38(8) 9_666 13_665
B Mn Mn 95.38(9) 9_565 13_665
B Mn Mn 95.38(9) 9_566 13_665
B Mn Mn 51.38(8) 9_665 13_665
B Mn Mn 50.57(5) 5 13_665
B Mn Mn 50.57(5) 5_554 13_665
Al Mn Mn 144.917(11) 1_554 13_665
Al Mn Mn 144.917(11) . 13_665
Al Mn Mn 102.809(10) 1_655 13_665
Al Mn Mn 102.809(10) 1_654 13_665
B Mn Mn 95.38(9) 9_666 13_565
B Mn Mn 51.38(8) 9_565 13_565
B Mn Mn 51.38(8) 9_566 13_565
B Mn Mn 95.38(9) 9_665 13_565
B Mn Mn 50.57(5) 5 13_565
B Mn Mn 50.57(5) 5_554 13_565
Al Mn Mn 102.809(10) 1_554 13_565
Al Mn Mn 102.809(10) . 13_565
Al Mn Mn 144.917(11) 1_655 13_565
Al Mn Mn 144.917(11) 1_654 13_565
Mn Mn Mn 64.33(3) 13_665 13_565
B Al B 180.0 . 9_566
B Al Mn 52.099(11) . 9_565
B Al Mn 127.901(11) 9_566 9_565
B Al Mn 127.901(11) . 1_556
B Al Mn 52.099(11) 9_566 1_556
Mn Al Mn 180.000(19) 9_565 1_556
B Al Mn 52.099(11) . 9_566
B Al Mn 127.901(11) 9_566 9_566
Mn Al Mn 67.500(15) 9_565 9_566
Mn Al Mn 112.500(14) 1_556 9_566
B Al Mn 127.901(11) . 1_456
B Al Mn 52.099(11) 9_566 1_456
Mn Al Mn 111.842(14) 9_565 1_456
Mn Al Mn 68.158(14) 1_556 1_456
Mn Al Mn 75.80(2) 9_566 1_456
B Al Mn 52.099(11) . 9_665
B Al Mn 127.901(11) 9_566 9_665
Mn Al Mn 68.158(14) 9_565 9_665
Mn Al Mn 111.842(14) 1_556 9_665
Mn Al Mn 104.20(2) 9_566 9_665
Mn Al Mn 180.0 1_456 9_665
B Al Mn 52.099(11) . 9_666
B Al Mn 127.901(11) 9_566 9_666
Mn Al Mn 104.20(2) 9_565 9_666
Mn Al Mn 75.80(2) 1_556 9_666
Mn Al Mn 68.158(14) 9_566 9_666
Mn Al Mn 112.500(14) 1_456 9_666
Mn Al Mn 67.500(15) 9_665 9_666
B Al Mn 127.901(11) . 1_455
B Al Mn 52.099(11) 9_566 1_455
Mn Al Mn 75.80(2) 9_565 1_455
Mn Al Mn 104.20(2) 1_556 1_455
Mn Al Mn 111.842(14) 9_566 1_455
Mn Al Mn 67.500(14) 1_456 1_455
Mn Al Mn 112.500(14) 9_665 1_455
Mn Al Mn 180.0 9_666 1_455
B Al Mn 127.902(11) . .
B Al Mn 52.098(11) 9_566 .
Mn Al Mn 112.500(14) 9_565 .
Mn Al Mn 67.500(14) 1_556 .
Mn Al Mn 180.0 9_566 .
Mn Al Mn 104.20(2) 1_456 .
Mn Al Mn 75.80(2) 9_665 .
Mn Al Mn 111.842(14) 9_666 .
Mn Al Mn 68.158(14) 1_455 .
B Al Al 90.0 . 1_554
B Al Al 90.0 9_566 1_554
Mn Al Al 56.250(7) 9_565 1_554
Mn Al Al 123.750(7) 1_556 1_554
Mn Al Al 123.750(7) 9_566 1_554
Mn Al Al 123.750(7) 1_456 1_554
Mn Al Al 56.250(7) 9_665 1_554
Mn Al Al 123.750(7) 9_666 1_554
Mn Al Al 56.250(7) 1_455 1_554
Mn Al Al 56.250(7) . 1_554
B Al Al 90.0 . 1_556
B Al Al 90.0 9_566 1_556
Mn Al Al 123.750(7) 9_565 1_556
Mn Al Al 56.250(7) 1_556 1_556
Mn Al Al 56.250(7) 9_566 1_556
Mn Al Al 56.250(7) 1_456 1_556
Mn Al Al 123.750(7) 9_665 1_556
Mn Al Al 56.250(7) 9_666 1_556
Mn Al Al 123.750(7) 1_455 1_556
Mn Al Al 123.750(7) . 1_556
Al Al Al 180.0 1_554 1_556
B B B 113.1(4) 13_456 13_556
B B Mn 137.34(8) 13_456 9_666
B B Mn 67.06(7) 13_556 9_666
B B Mn 67.06(7) 13_456 9_565
B B Mn 137.34(8) 13_556 9_565
Mn B Mn 143.5(2) 9_666 9_565
B B Mn 67.06(7) 13_456 9_566
B B Mn 137.34(8) 13_556 9_566
Mn B Mn 84.81(6) 9_666 9_566
Mn B Mn 83.92(6) 9_565 9_566
B B Mn 137.34(8) 13_456 9_665
B B Mn 67.06(7) 13_556 9_665
Mn B Mn 83.92(6) 9_666 9_665
Mn B Mn 84.81(6) 9_565 9_665
Mn B Mn 143.5(2) 9_566 9_665
B B Mn 65.56(17) 13_456 5_445
B B Mn 65.56(17) 13_556 5_445
Mn B Mn 132.61(10) 9_666 5_445
Mn B Mn 78.06(4) 9_565 5_445
Mn B Mn 132.61(10) 9_566 5_445
Mn B Mn 78.06(4) 9_665 5_445
B B Mn 65.56(17) 13_456 5_446
B B Mn 65.56(17) 13_556 5_446
Mn B Mn 78.06(4) 9_666 5_446
Mn B Mn 132.61(10) 9_565 5_446
Mn B Mn 78.06(4) 9_566 5_446
Mn B Mn 132.61(10) 9_665 5_446
Mn B Mn 82.75(13) 5_445 5_446
B B Al 123.5(2) 13_456 .
B B Al 123.5(2) 13_556 .
Mn B Al 71.74(10) 9_666 .
Mn B Al 71.74(10) 9_565 .
Mn B Al 71.74(10) 9_566 .
Mn B Al 71.74(10) 9_665 .
Mn B Al 138.62(6) 5_445 .
Mn B Al 138.62(6) 5_446 .

loop_
_geom_bond_atom_site_label_1
_geom_bond_atom_site_label_2
_geom_bond_distance
_geom_bond_site_symmetry_2
Mn B 2.1635(12) 9_666
Mn B 2.1635(12) 9_565
Mn B 2.1635(12) 9_566
Mn B 2.1635(12) 9_665
Mn B 2.188(3) 5
Mn B 2.188(3) 5_554
Mn Al 2.6038(4) 1_554
Mn Al 2.6038(4) .
Mn Al 2.6038(4) 1_655
Mn Al 2.6038(4) 1_654
Mn Mn 2.7406(10) 13_665
Mn Mn 2.7406(10) 13_565
Al B 2.277(4) .
Al B 2.277(4) 9_566
Al Mn 2.6038(4) 9_565
Al Mn 2.6038(4) 1_556
Al Mn 2.6038(4) 9_566
Al Mn 2.6038(4) 1_456
Al Mn 2.6038(4) 9_665
Al Mn 2.6038(4) 9_666
Al Mn 2.6038(4) 1_455
Al Al 2.8932(5) 1_554
Al Al 2.8932(5) 1_556
B B 1.749(4) 13_456
B B 1.749(4) 13_556
B Mn 2.1635(12) 9_666
B Mn 2.1635(12) 9_565
B Mn 2.1635(12) 9_566
B Mn 2.1635(12) 9_665
B Mn 2.188(3) 5_445
B Mn 2.188(3) 5_446
